data_2204630
loop_
_publ_author_name
'Shao, Si-Chang'
'You, Zhong-Lu'
'Shao-Hua Fan'
'Tang, Lu-Lu'
'Xiong, Zhong-Duo'
'Zhu, Hai-Liang'

_publ_section_title
;
 2-Nitrobenzaldehyde picoloylhydrazone
;
_journal_issue 12
_journal_name_full 'Acta Crystallographica Section E'
_journal_page_first o2183
_journal_page_last o2184
_journal_paper_doi 10.1107/S1600536804027370
_journal_volume 60
_journal_year 2004
_chemical_formula_moiety 'C13 H10 N4 O3'
_chemical_formula_sum 'C13 H10 N4 O3'
_chemical_formula_weight 270.25
_chemical_name_common '2-nitrobenzaldehyde picoloylhydrazone'
_chemical_name_systematic
;
2-nitrobenzaldehyde (pyridine-2-carbonyl)hydrazone
;
_space_group_IT_number 15
_symmetry_cell_setting monoclinic
_symmetry_space_group_name_Hall '-C 2yc'
_symmetry_space_group_name_H-M 'C 1 2/c 1'
_atom_sites_solution_hydrogens geom
_atom_sites_solution_primary direct
_atom_sites_solution_secondary difmap
_audit_creation_method SHELXL-97
_cell_angle_alpha 90.00
_cell_angle_beta 103.415(4)
_cell_angle_gamma 90.00
_cell_formula_units_Z 8
_cell_length_a 12.191(3)
_cell_length_b 9.398(3)
_cell_length_c 21.624(6)
_cell_measurement_reflns_used 2674
_cell_measurement_temperature 298(2)
_cell_measurement_theta_max 27.906
_cell_measurement_theta_min 2.796
_cell_volume 2409.9(12)
_computing_cell_refinement SMART
_computing_data_collection 'SMART (Bruker, 1998)'
_computing_data_reduction 'SAINT (Bruker, 1998)'
_computing_molecular_graphics 'SHELXTL (Sheldrick, 1997b)'
_computing_publication_material SHELXTL
_computing_structure_refinement 'SHELXL97 (Sheldrick, 1997a)'
_computing_structure_solution 'SHELXS97 (Sheldrick, 1997a)'
_diffrn_ambient_temperature 298(2)
_diffrn_measured_fraction_theta_full 0.995
_diffrn_measured_fraction_theta_max 0.995
_diffrn_measurement_device_type 'Bruker SMART CCD area-detector'
_diffrn_measurement_method \w
_diffrn_radiation_monochromator graphite
_diffrn_radiation_source 'fine-focus sealed tube'
_diffrn_radiation_type MoK\a
_diffrn_radiation_wavelength 0.71073
_diffrn_reflns_av_R_equivalents 0.0253
_diffrn_reflns_av_sigmaI/netI 0.0277
_diffrn_reflns_limit_h_max 15
_diffrn_reflns_limit_h_min -14
_diffrn_reflns_limit_k_max 10
_diffrn_reflns_limit_k_min -11
_diffrn_reflns_limit_l_max 27
_diffrn_reflns_limit_l_min -25
_diffrn_reflns_number 6729
_diffrn_reflns_theta_full 26.49
_diffrn_reflns_theta_max 26.49
_diffrn_reflns_theta_min 1.94
_diffrn_standards_decay_% 0
_diffrn_standards_interval_count 0
_diffrn_standards_interval_time 0
_diffrn_standards_number 0
_exptl_absorpt_coefficient_mu 0.110
_exptl_absorpt_correction_T_max 0.9869
_exptl_absorpt_correction_T_min 0.9656
_exptl_absorpt_correction_type multi-scan
_exptl_absorpt_process_details '(SADABS; Sheldrick, 1996)'
_exptl_crystal_colour yellow
_exptl_crystal_density_diffrn 1.490
_exptl_crystal_density_method 'not measured'
_exptl_crystal_description block
_exptl_crystal_F_000 1120
_exptl_crystal_size_max 0.32
_exptl_crystal_size_mid 0.30
_exptl_crystal_size_min 0.12
_refine_diff_density_max 0.187
_refine_diff_density_min -0.241
_refine_ls_extinction_method none
_refine_ls_goodness_of_fit_ref 1.053
_refine_ls_hydrogen_treatment mixed
_refine_ls_matrix_type full
_refine_ls_number_parameters 184
_refine_ls_number_reflns 2486
_refine_ls_number_restraints 1
_refine_ls_restrained_S_all 1.053
_refine_ls_R_factor_all 0.0521
_refine_ls_R_factor_gt 0.0428
_refine_ls_shift/su_max 0.000
_refine_ls_shift/su_mean 0.000
_refine_ls_structure_factor_coef Fsqd
_refine_ls_weighting_details 'calc w = 1/[\s^2^(Fo^2^)+(0.0675P)^2^+0.5995P] where P = (Fo^2^+2Fc^2^)/3'
_refine_ls_weighting_scheme calc
_refine_ls_wR_factor_gt 0.1152
_refine_ls_wR_factor_ref 0.1219
_reflns_number_gt 2022
_reflns_number_total 2486
_reflns_threshold_expression I>2\s(I)
_cod_data_source_file cf6387.cif
_cod_data_source_block I
_cod_depositor_comments
;
The following automatic conversions were performed:
'_symmetry_cell_setting' value 'Monoclinic' changed to 'monoclinic'
according to '/home/saulius/struct/CIF-dictionaries/cif_core.dic'
dictionary named 'cif_core.dic' version 2.4.1 from 2010-06-29.

Automatic conversion script
Id: cif_fix_enum 1527 2010-12-29 10:47:43Z saulius 

The following automatic conversions were performed:

'_symmetry_cell_setting' value 'Monoclinic' changed to 'monoclinic'
according to /home/saulius/struct/CIF-dictionaries/cif_core.dic
dictionary named 'cif_core.dic' version 2.4.1 from 2010-06-29.

Automatic conversion script
Id: cif_fix_values 1715 2011-07-08 13:25:40Z adriana 
;
_cod_original_cell_volume 2410.0(11)
_cod_original_sg_symbol_H-M 'C 2/c'
_cod_database_code 2204630
_cod_database_fobs_code 2204630

loop_
_symmetry_equiv_pos_as_xyz
'x, y, z'
'-x, y, -z+1/2'
'x+1/2, y+1/2, z'
'-x+1/2, y+1/2, -z+1/2'
'-x, -y, -z'
'x, -y, z-1/2'
'-x+1/2, -y+1/2, -z'
'x+1/2, -y+1/2, z-1/2'

loop_
_atom_site_label
_atom_site_fract_x
_atom_site_fract_y
_atom_site_fract_z
_atom_site_U_iso_or_equiv
_atom_site_adp_type
_atom_site_calc_flag
_atom_site_refinement_flags
_atom_site_occupancy
_atom_site_type_symbol
O1 0.93152(11) 0.36164(16) 0.66863(6) 0.0699(4) Uani d . 1 O
O2 0.83084(10) 0.32420(14) 0.57457(6) 0.0626(4) Uani d . 1 O
O3 1.01588(9) -0.01070(15) 0.34731(6) 0.0685(4) Uani d . 1 O
N1 0.92060(11) 0.35238(14) 0.61157(6) 0.0451(3) Uani d . 1 N
N2 0.98282(10) 0.15256(13) 0.44585(6) 0.0399(3) Uani d . 1 N
N3 0.90419(10) 0.06170(14) 0.41154(6) 0.0405(3) Uani d D 1 N
N4 0.74431(10) -0.12126(14) 0.35758(6) 0.0426(3) Uani d . 1 N
C1 1.03322(11) 0.31882(14) 0.52948(6) 0.0344(3) Uani d . 1 C
C2 1.02018(11) 0.38007(15) 0.58607(6) 0.0360(3) Uani d . 1 C
C3 1.10072(13) 0.46868(16) 0.62262(7) 0.0446(4) Uani d . 1 C
H3 1.0897 0.5068 0.6604 0.053 Uiso calc R 1 H
C4 1.19692(13) 0.49964(18) 0.60255(8) 0.0485(4) Uani d . 1 C
H4 1.2512 0.5596 0.6265 0.058 Uiso calc R 1 H
C5 1.21267(13) 0.44179(18) 0.54691(8) 0.0474(4) Uani d . 1 C
H5 1.2779 0.4625 0.5334 0.057 Uiso calc R 1 H
C6 1.13259(12) 0.35343(16) 0.51108(7) 0.0406(4) Uani d . 1 C
H6 1.1449 0.3156 0.4735 0.049 Uiso calc R 1 H
C7 0.95429(12) 0.21782(16) 0.49070(7) 0.0403(3) Uani d . 1 C
H7 0.8839 0.2020 0.4991 0.048 Uiso calc R 1 H
C8 0.92673(11) -0.01454(15) 0.36308(7) 0.0379(3) Uani d . 1 C
C9 0.83031(11) -0.10468(14) 0.32920(6) 0.0342(3) Uani d . 1 C
C10 0.83383(13) -0.16666(16) 0.27209(7) 0.0424(4) Uani d . 1 C
H10 0.8948 -0.1516 0.2538 0.051 Uiso calc R 1 H
C11 0.74506(13) -0.25142(18) 0.24258(7) 0.0480(4) Uani d . 1 C
H11 0.7447 -0.2942 0.2038 0.058 Uiso calc R 1 H
C12 0.65747(13) -0.27182(19) 0.27120(8) 0.0509(4) Uani d . 1 C
H12 0.5970 -0.3298 0.2525 0.061 Uiso calc R 1 H
C13 0.66041(13) -0.20481(19) 0.32821(8) 0.0517(4) Uani d . 1 C
H13 0.6002 -0.2188 0.3472 0.062 Uiso calc R 1 H
H3A 0.8359(10) 0.054(2) 0.4192(9) 0.080 Uiso d D 1 H

loop_
_atom_site_aniso_label
_atom_site_aniso_U_11
_atom_site_aniso_U_22
_atom_site_aniso_U_33
_atom_site_aniso_U_12
_atom_site_aniso_U_13
_atom_site_aniso_U_23
O1 0.0717(9) 0.0943(11) 0.0525(7) 0.0031(8) 0.0327(6) 0.0051(7)
O2 0.0396(6) 0.0772(9) 0.0759(8) -0.0103(6) 0.0232(6) -0.0209(7)
O3 0.0417(7) 0.0848(10) 0.0857(9) -0.0189(6) 0.0287(6) -0.0402(7)
N1 0.0438(7) 0.0444(7) 0.0516(8) 0.0012(6) 0.0201(6) -0.0012(6)
N2 0.0342(6) 0.0406(7) 0.0439(7) -0.0036(5) 0.0070(5) -0.0063(5)
N3 0.0326(6) 0.0451(7) 0.0437(7) -0.0060(5) 0.0084(5) -0.0087(5)
N4 0.0398(7) 0.0460(7) 0.0450(7) -0.0061(6) 0.0163(5) -0.0076(6)
C1 0.0317(7) 0.0336(7) 0.0371(7) 0.0012(6) 0.0066(6) 0.0023(5)
C2 0.0339(7) 0.0361(7) 0.0392(7) 0.0025(6) 0.0108(6) 0.0032(6)
C3 0.0478(9) 0.0436(8) 0.0415(8) 0.0004(7) 0.0086(7) -0.0064(6)
C4 0.0421(8) 0.0468(9) 0.0534(9) -0.0105(7) 0.0044(7) -0.0076(7)
C5 0.0357(8) 0.0514(10) 0.0568(9) -0.0072(7) 0.0143(7) 0.0009(7)
C6 0.0384(8) 0.0438(8) 0.0419(8) -0.0013(6) 0.0138(6) -0.0016(6)
C7 0.0340(7) 0.0455(8) 0.0420(8) -0.0036(6) 0.0099(6) -0.0036(6)
C8 0.0322(7) 0.0391(8) 0.0424(7) 0.0006(6) 0.0089(6) -0.0022(6)
C9 0.0320(7) 0.0334(7) 0.0371(7) 0.0015(6) 0.0079(5) 0.0016(5)
C10 0.0387(8) 0.0488(9) 0.0426(8) -0.0035(7) 0.0152(6) -0.0041(6)
C11 0.0471(8) 0.0557(10) 0.0412(8) -0.0042(7) 0.0100(7) -0.0129(7)
C12 0.0378(8) 0.0561(10) 0.0581(10) -0.0108(8) 0.0095(7) -0.0167(8)
C13 0.0399(8) 0.0604(10) 0.0598(10) -0.0118(8) 0.0214(7) -0.0136(8)

loop_
_atom_type_symbol
_atom_type_description
_atom_type_scat_dispersion_real
_atom_type_scat_dispersion_imag
_atom_type_scat_source
C C 0.0033 0.0016 'International Tables Vol C Tables 4.2.6.8 and 6.1.1.4'
H H 0.0000 0.0000 'International Tables Vol C Tables 4.2.6.8 and 6.1.1.4'
N N 0.0061 0.0033 'International Tables Vol C Tables 4.2.6.8 and 6.1.1.4'
O O 0.0106 0.0060 'International Tables Vol C Tables 4.2.6.8 and 6.1.1.4'

loop_
_geom_angle_atom_site_label_1
_geom_angle_atom_site_label_2
_geom_angle_atom_site_label_3
_geom_angle
O1 N1 O2 123.38(13)
O1 N1 C2 117.64(13)
O2 N1 C2 118.96(12)
C7 N2 N3 115.91(12)
C8 N3 N2 120.65(12)
C8 N3 H3A 118.1(14)
N2 N3 H3A 121.2(14)
C13 N4 C9 116.55(12)
C2 C1 C6 115.87(13)
C2 C1 C7 125.10(13)
C6 C1 C7 118.96(13)
C3 C2 C1 122.57(13)
C3 C2 N1 115.50(13)
C1 C2 N1 121.93(12)
C4 C3 C2 119.42(14)
C4 C3 H3 120.3
C2 C3 H3 120.3
C3 C4 C5 119.75(14)
C3 C4 H4 120.1
C5 C4 H4 120.1
C4 C5 C6 120.47(14)
C4 C5 H5 119.8
C6 C5 H5 119.8
C5 C6 C1 121.92(14)
C5 C6 H6 119.0
C1 C6 H6 119.0
N2 C7 C1 119.46(13)
N2 C7 H7 120.3
C1 C7 H7 120.3
O3 C8 N3 124.04(13)
O3 C8 C9 122.20(13)
N3 C8 C9 113.75(12)
N4 C9 C10 123.52(13)
N4 C9 C8 116.78(12)
C10 C9 C8 119.69(12)
C9 C10 C11 118.47(13)
C9 C10 H10 120.8
C11 C10 H10 120.8
C12 C11 C10 118.99(14)
C12 C11 H11 120.5
C10 C11 H11 120.5
C11 C12 C13 118.71(15)
C11 C12 H12 120.6
C13 C12 H12 120.6
N4 C13 C12 123.74(14)
N4 C13 H13 118.1
C12 C13 H13 118.1

loop_
_geom_bond_atom_site_label_1
_geom_bond_atom_site_label_2
_geom_bond_distance
O1 N1 1.213(2)
O2 N1 1.225(2)
O3 C8 1.213(2)
N1 C2 1.468(2)
N2 C7 1.263(2)
N2 N3 1.367(2)
N3 C8 1.349(2)
N3 H3A 0.889(9)
N4 C13 1.329(2)
N4 C9 1.341(2)
C1 C2 1.395(2)
C1 C6 1.398(2)
C1 C7 1.468(2)
C2 C3 1.386(2)
C3 C4 1.373(2)
C3 H3 0.9300
C4 C5 1.374(2)
C4 H4 0.9300
C5 C6 1.376(2)
C5 H5 0.9300
C6 H6 0.9300
C7 H7 0.9300
C8 C9 1.496(2)
C9 C10 1.375(2)
C10 C11 1.376(2)
C10 H10 0.9300
C11 C12 1.366(2)
C11 H11 0.9300
C12 C13 1.377(2)
C12 H12 0.9300
C13 H13 0.9300

loop_
_geom_hbond_atom_site_label_D
_geom_hbond_atom_site_label_H
_geom_hbond_atom_site_label_A
_geom_hbond_site_symmetry_A
_geom_hbond_distance_DH
_geom_hbond_distance_HA
_geom_hbond_distance_DA
_geom_hbond_angle_DHA
N3 H3A O2 7_656 0.889(9) 2.363(15) 3.1384(18) 145.8(19)

loop_
_cod_related_entry_id
_cod_related_entry_database
_cod_related_entry_code
1 ChemSpider 4543629
